data_2220791
loop_
_publ_author_name
'Wang, Zuoxiang'
'Gong, Ixaoning'
'Liu, Chunyi'
'Zhang, Xiaoming'

_publ_section_title
Di-\m-chlorido-bis{aquachlorido[3-ethyl-4-phenyl-5-(2-pyridyl)-4<i>H</i>-1,2,4-triazole-\k^2^<i>N</i>^1^,<i>N</i>^5^]manganese(II)}
_journal_coeditor_code HB2883
_journal_issue 2
_journal_name_full 'Acta Crystallographica Section E'
_journal_page_first m157
_journal_paper_doi 10.1107/S1600536808044103
_journal_volume 65
_journal_year 2009
_chemical_formula_iupac '[Mn2 Cl4 (C15 H14 N4)2 (H2 O)2]'
_chemical_formula_moiety 'C30 H32 Cl4 Mn2 N8 O2'
_chemical_formula_sum 'C30 H32 Cl4 Mn2 N8 O2'
_chemical_formula_weight 788.32
_chemical_name_systematic
;
Di-\m-chlorido-bis{aquachlorido[3-ethyl-4-phenyl-5-(2-pyridyl)-4<i>H</i>-
1,2,4-triazole-\k^2^<i>N</i>^1^,<i>N</i>^^5^]manganese(II)}
;
_space_group_IT_number 14
_symmetry_cell_setting monoclinic
_symmetry_space_group_name_Hall '-P 2ybc'
_symmetry_space_group_name_H-M 'P 1 21/c 1'
_atom_sites_solution_hydrogens geom
_atom_sites_solution_primary direct
_atom_sites_solution_secondary difmap
_audit_creation_method SHELXL-97
_cell_angle_alpha 90.00
_cell_angle_beta 103.323(2)
_cell_angle_gamma 90.00
_cell_formula_units_Z 2
_cell_length_a 9.9369(15)
_cell_length_b 8.9369(13)
_cell_length_c 19.642(3)
_cell_measurement_reflns_used 4766
_cell_measurement_temperature 293(2)
_cell_measurement_theta_max 28.00
_cell_measurement_theta_min 2.50
_cell_volume 1697.4(4)
_computing_cell_refinement 'SAINT (Bruker, 2000)'
_computing_data_collection 'SMART (Bruker, 2000)'
_computing_data_reduction 'SAINT (Bruker, 2000)'
_computing_molecular_graphics 'SHELXTL (Sheldrick, 2008)'
_computing_publication_material 'SHELXTL (Sheldrick, 2008)'
_computing_structure_refinement 'SHELXTL (Sheldrick, 2008)'
_computing_structure_solution 'SHELXTL (Sheldrick, 2008)'
_diffrn_ambient_temperature 293(2)
_diffrn_measured_fraction_theta_full 0.998
_diffrn_measured_fraction_theta_max 0.998
_diffrn_measurement_device_type 'Bruker SMART APEX CCD'
_diffrn_measurement_method \w
_diffrn_radiation_monochromator graphite
_diffrn_radiation_source 'sealed tube'
_diffrn_radiation_type MoK\a
_diffrn_radiation_wavelength 0.71073
_diffrn_reflns_av_R_equivalents 0.0445
_diffrn_reflns_av_sigmaI/netI 0.0716
_diffrn_reflns_limit_h_max 8
_diffrn_reflns_limit_h_min -12
_diffrn_reflns_limit_k_max 10
_diffrn_reflns_limit_k_min -11
_diffrn_reflns_limit_l_max 24
_diffrn_reflns_limit_l_min -24
_diffrn_reflns_number 8811
_diffrn_reflns_theta_full 25.99
_diffrn_reflns_theta_max 25.99
_diffrn_reflns_theta_min 2.11
_exptl_absorpt_coefficient_mu 1.100
_exptl_absorpt_correction_T_max 0.77
_exptl_absorpt_correction_T_min 0.72
_exptl_absorpt_correction_type multi-scan
_exptl_absorpt_process_details '(SADABS; Bruker, 2000)'
_exptl_crystal_colour 'pale yellow'
_exptl_crystal_density_diffrn 1.542
_exptl_crystal_density_method 'not measured'
_exptl_crystal_description block
_exptl_crystal_F_000 804
_exptl_crystal_size_max 0.32
_exptl_crystal_size_mid 0.26
_exptl_crystal_size_min 0.24
_refine_diff_density_max 0.346
_refine_diff_density_min -0.439
_refine_ls_extinction_method none
_refine_ls_goodness_of_fit_ref 1.023
_refine_ls_hydrogen_treatment constr
_refine_ls_matrix_type full
_refine_ls_number_parameters 209
_refine_ls_number_reflns 3329
_refine_ls_number_restraints 0
_refine_ls_restrained_S_all 1.023
_refine_ls_R_factor_all 0.0750
_refine_ls_R_factor_gt 0.0529
_refine_ls_shift/su_max 0.000
_refine_ls_shift/su_mean 0.000
_refine_ls_structure_factor_coef Fsqd
_refine_ls_weighting_details 'calc w=1/[\s^2^(Fo^2^)+(0.04P)^2^+0.95P] where P=(Fo^2^+2Fc^2^)/3'
_refine_ls_weighting_scheme calc
_refine_ls_wR_factor_gt 0.1010
_refine_ls_wR_factor_ref 0.1046
_reflns_number_gt 2364
_reflns_number_total 3329
_reflns_threshold_expression I>2\s(I)
_cod_data_source_file hb2883.cif
_cod_data_source_block I
_cod_original_cell_volume 1697.3(4)
_cod_original_sg_symbol_H-M 'P 21/c'
_cod_database_code 2220791
_cod_database_fobs_code 2220791

loop_
_symmetry_equiv_pos_as_xyz
'x, y, z'
'-x, y+1/2, -z+1/2'
'-x, -y, -z'
'x, -y-1/2, z-1/2'

loop_
_atom_site_type_symbol
_atom_site_label
_atom_site_fract_x
_atom_site_fract_y
_atom_site_fract_z
_atom_site_U_iso_or_equiv
_atom_site_adp_type
_atom_site_calc_flag
_atom_site_refinement_flags
_atom_site_occupancy
_atom_site_disorder_assembly
_atom_site_disorder_group
Mn Mn1 0.52358(6) 0.80195(6) 0.52295(3) 0.03231(16) Uani d . 1 . .
Cl Cl1 0.32636(10) 0.98690(10) 0.50448(4) 0.0327(2) Uani d . 1 . .
Cl Cl2 0.46719(10) 0.68828(10) 0.40606(4) 0.0340(2) Uani d . 1 . .
C C1 0.5362(4) 0.9652(4) 0.67503(19) 0.0356(9) Uani d . 1 . .
H H1 0.4723 1.0295 0.6477 0.043 Uiso calc R 1 . .
C C2 0.5739(4) 0.9897(5) 0.7457(2) 0.0416(10) Uani d . 1 . .
H H2 0.5393 1.0715 0.7654 0.050 Uiso calc R 1 . .
C C3 0.6643(4) 0.8909(5) 0.78734(19) 0.0404(10) Uani d . 1 . .
H H3 0.6896 0.9038 0.8356 0.049 Uiso calc R 1 . .
C C4 0.7167(4) 0.7719(4) 0.75560(18) 0.0365(9) Uani d . 1 . .
H H4 0.7757 0.7025 0.7825 0.044 Uiso calc R 1 . .
C C5 0.6801(3) 0.7581(4) 0.68393(18) 0.0263(7) Uani d . 1 . .
C C6 0.7326(4) 0.6459(4) 0.64299(19) 0.0324(8) Uani d . 1 . .
C C7 0.8480(4) 0.4695(4) 0.60588(18) 0.0335(8) Uani d . 1 . .
C C8 0.9328(5) 0.3335(5) 0.60667(19) 0.0438(10) Uani d . 1 . .
H H8A 1.0122 0.3415 0.6459 0.053 Uiso calc R 1 . .
H H8B 0.8786 0.2488 0.6159 0.053 Uiso calc R 1 . .
C C9 0.9834(4) 0.2988(5) 0.5451(2) 0.0422(10) Uani d . 1 . .
H H9A 0.9074 0.2977 0.5047 0.063 Uiso calc R 1 . .
H H9B 1.0272 0.2024 0.5506 0.063 Uiso calc R 1 . .
H H9C 1.0492 0.3734 0.5390 0.063 Uiso calc R 1 . .
C C10 0.8737(4) 0.4760(4) 0.73627(18) 0.0368(9) Uani d . 1 . .
C C11 1.0054(4) 0.5134(5) 0.77226(18) 0.0390(9) Uani d . 1 . .
H H11 1.0620 0.5727 0.7517 0.047 Uiso calc R 1 . .
C C12 1.0518(4) 0.4594(5) 0.84098(19) 0.0397(10) Uani d . 1 . .
H H12 1.1397 0.4835 0.8670 0.048 Uiso calc R 1 . .
C C13 0.9654(4) 0.3702(5) 0.86918(19) 0.0420(10) Uani d . 1 . .
H H13 0.9960 0.3335 0.9144 0.050 Uiso calc R 1 . .
C C14 0.8336(5) 0.3345(5) 0.83126(19) 0.0421(10) Uani d . 1 . .
H H14 0.7758 0.2764 0.8517 0.051 Uiso calc R 1 . .
C C15 0.7878(5) 0.3844(5) 0.7637(2) 0.0443(10) Uani d . 1 . .
H H15 0.7012 0.3570 0.7372 0.053 Uiso calc R 1 . .
N N1 0.5877(3) 0.8514(3) 0.64330(14) 0.0303(7) Uani d . 1 . .
N N2 0.7055(3) 0.6526(3) 0.57301(15) 0.0322(7) Uani d . 1 . .
N N3 0.7784(3) 0.5400(3) 0.55068(15) 0.0329(7) Uani d . 1 . .
N N4 0.8223(3) 0.5325(3) 0.66508(14) 0.0313(7) Uani d . 1 . .
O O1 0.3944(3) 0.6254(3) 0.56175(12) 0.0321(6) Uani d . 1 . .
H H1A 0.4420 0.5461 0.5721 0.039 Uiso d R 1 . .
H H1C 0.3228 0.6062 0.5299 0.039 Uiso d R 1 . .

loop_
_atom_site_aniso_label
_atom_site_aniso_U_11
_atom_site_aniso_U_22
_atom_site_aniso_U_33
_atom_site_aniso_U_12
_atom_site_aniso_U_13
_atom_site_aniso_U_23
Mn1 0.0361(3) 0.0276(3) 0.0307(3) 0.0000(2) 0.0025(2) 0.0027(2)
Cl1 0.0357(5) 0.0278(4) 0.0319(4) -0.0004(4) 0.0022(4) 0.0028(3)
Cl2 0.0396(5) 0.0281(5) 0.0320(4) 0.0000(4) 0.0033(4) 0.0023(3)
C1 0.044(2) 0.0233(18) 0.039(2) 0.0110(16) 0.0080(17) -0.0013(16)
C2 0.043(2) 0.040(2) 0.044(2) 0.0019(18) 0.0136(19) -0.0123(18)
C3 0.040(2) 0.054(3) 0.0277(18) 0.002(2) 0.0079(17) -0.0088(18)
C4 0.039(2) 0.039(2) 0.0292(18) 0.0055(18) 0.0043(16) 0.0020(16)
C5 0.0177(15) 0.0252(17) 0.0346(17) -0.0063(13) 0.0027(14) 0.0008(14)
C6 0.037(2) 0.0271(18) 0.0341(19) 0.0037(16) 0.0110(17) 0.0057(15)
C7 0.039(2) 0.0322(19) 0.0292(18) 0.0090(17) 0.0079(16) -0.0013(15)
C8 0.061(3) 0.041(2) 0.031(2) 0.021(2) 0.0134(19) 0.0053(17)
C9 0.040(2) 0.045(2) 0.042(2) 0.0178(19) 0.0108(18) 0.0159(19)
C10 0.045(2) 0.035(2) 0.0272(17) 0.0145(18) 0.0007(17) 0.0003(16)
C11 0.047(2) 0.043(2) 0.0253(17) 0.0156(19) 0.0036(18) -0.0038(16)
C12 0.041(2) 0.045(2) 0.0313(19) 0.0245(19) 0.0045(18) 0.0087(17)
C13 0.047(3) 0.047(2) 0.0293(19) 0.024(2) 0.0044(18) 0.0118(17)
C14 0.049(3) 0.043(2) 0.0313(19) 0.0236(19) 0.0022(18) 0.0072(16)
C15 0.042(2) 0.052(3) 0.038(2) 0.007(2) 0.0074(19) 0.0102(19)
N1 0.0344(17) 0.0319(16) 0.0232(14) 0.0032(13) 0.0036(13) 0.0050(12)
N2 0.0368(18) 0.0262(16) 0.0313(16) 0.0005(13) 0.0029(14) 0.0041(12)
N3 0.0374(18) 0.0287(16) 0.0303(15) 0.0047(14) 0.0027(13) 0.0028(12)
N4 0.0355(17) 0.0337(16) 0.0224(14) 0.0055(14) 0.0019(13) 0.0034(12)
O1 0.0367(14) 0.0260(13) 0.0330(13) -0.0022(11) 0.0066(11) 0.0033(10)

loop_
_atom_type_symbol
_atom_type_description
_atom_type_scat_dispersion_real
_atom_type_scat_dispersion_imag
_atom_type_scat_source
C C 0.0033 0.0016 'International Tables Vol C Tables 4.2.6.8 and 6.1.1.4'
H H 0.0000 0.0000 'International Tables Vol C Tables 4.2.6.8 and 6.1.1.4'
N N 0.0061 0.0033 'International Tables Vol C Tables 4.2.6.8 and 6.1.1.4'
O O 0.0106 0.0060 'International Tables Vol C Tables 4.2.6.8 and 6.1.1.4'
Mn Mn 0.3368 0.7283 'International Tables Vol C Tables 4.2.6.8 and 6.1.1.4'
Cl Cl 0.1484 0.1585 'International Tables Vol C Tables 4.2.6.8 and 6.1.1.4'

loop_
_geom_angle_atom_site_label_1
_geom_angle_atom_site_label_2
_geom_angle_atom_site_label_3
_geom_angle_site_symmetry_1
_geom_angle_site_symmetry_3
_geom_angle
_geom_angle_publ_flag
O1 Mn1 N2 . . 84.37(10) ?
O1 Mn1 N1 . . 80.58(10) ?
N2 Mn1 N1 . . 70.80(10) ?
O1 Mn1 Cl2 . . 90.09(7) ?
N2 Mn1 Cl2 . . 98.54(8) ?
N1 Mn1 Cl2 . . 166.35(8) ?
O1 Mn1 Cl1 . . 91.32(7) ?
N2 Mn1 Cl1 . . 163.18(8) ?
N1 Mn1 Cl1 . . 92.47(8) ?
Cl2 Mn1 Cl1 . . 97.71(3) ?
O1 Mn1 Cl1 . 3_676 172.57(7) ?
N2 Mn1 Cl1 . 3_676 94.62(8) ?
N1 Mn1 Cl1 . 3_676 92.13(8) ?
Cl2 Mn1 Cl1 . 3_676 97.34(4) ?
Cl1 Mn1 Cl1 . 3_676 87.55(4) ?
Mn1 Cl1 Mn1 . 3_676 92.45(4) y
N1 C1 C2 . . 122.9(3) ?
N1 C1 H1 . . 118.6 ?
C2 C1 H1 . . 118.6 ?
C1 C2 C3 . . 119.1(4) ?
C1 C2 H2 . . 120.5 ?
C3 C2 H2 . . 120.5 ?
C2 C3 C4 . . 118.7(3) ?
C2 C3 H3 . . 120.6 ?
C4 C3 H3 . . 120.6 ?
C5 C4 C3 . . 119.2(4) ?
C5 C4 H4 . . 120.4 ?
C3 C4 H4 . . 120.4 ?
N1 C5 C4 . . 122.0(3) ?
N1 C5 C6 . . 112.3(3) ?
C4 C5 C6 . . 125.7(3) ?
N2 C6 N4 . . 108.9(3) ?
N2 C6 C5 . . 121.6(3) ?
N4 C6 C5 . . 129.2(3) ?
N3 C7 N4 . . 109.9(3) ?
N3 C7 C8 . . 126.7(3) ?
N4 C7 C8 . . 123.2(3) ?
C9 C8 C7 . . 118.3(3) ?
C9 C8 H8A . . 107.7 ?
C7 C8 H8A . . 107.7 ?
C9 C8 H8B . . 107.7 ?
C7 C8 H8B . . 107.7 ?
H8A C8 H8B . . 107.1 ?
C8 C9 H9A . . 109.5 ?
C8 C9 H9B . . 109.5 ?
H9A C9 H9B . . 109.5 ?
C8 C9 H9C . . 109.5 ?
H9A C9 H9C . . 109.5 ?
H9B C9 H9C . . 109.5 ?
C11 C10 C15 . . 122.9(4) ?
C11 C10 N4 . . 119.2(4) ?
C15 C10 N4 . . 117.8(4) ?
C10 C11 C12 . . 118.2(4) ?
C10 C11 H11 . . 120.9 ?
C12 C11 H11 . . 120.9 ?
C13 C12 C11 . . 119.1(4) ?
C13 C12 H12 . . 120.4 ?
C11 C12 H12 . . 120.4 ?
C12 C13 C14 . . 121.1(4) ?
C12 C13 H13 . . 119.4 ?
C14 C13 H13 . . 119.4 ?
C15 C14 C13 . . 120.3(4) ?
C15 C14 H14 . . 119.8 ?
C13 C14 H14 . . 119.8 ?
C14 C15 C10 . . 118.3(4) ?
C14 C15 H15 . . 120.9 ?
C10 C15 H15 . . 120.9 ?
C1 N1 C5 . . 117.9(3) ?
C1 N1 Mn1 . . 124.2(2) ?
C5 N1 Mn1 . . 117.9(2) ?
C6 N2 N3 . . 107.5(3) ?
C6 N2 Mn1 . . 114.8(2) ?
N3 N2 Mn1 . . 135.8(2) ?
C7 N3 N2 . . 107.8(3) ?
C6 N4 C7 . . 105.9(3) ?
C6 N4 C10 . . 128.6(3) ?
C7 N4 C10 . . 125.3(3) ?
Mn1 O1 H1A . . 109.5 ?
Mn1 O1 H1C . . 109.5 ?
H1A O1 H1C . . 109.5 ?

loop_
_geom_bond_atom_site_label_1
_geom_bond_atom_site_label_2
_geom_bond_site_symmetry_2
_geom_bond_distance
_geom_bond_publ_flag
Mn1 O1 . 2.273(2) y
Mn1 N2 . 2.280(3) y
Mn1 N1 . 2.344(3) y
Mn1 Cl2 . 2.4544(11) y
Mn1 Cl1 . 2.5252(11) y
Mn1 Cl1 3_676 2.5387(11) y
Cl1 Mn1 3_676 2.5387(11) ?
C1 N1 . 1.353(5) ?
C1 C2 . 1.369(5) ?
C1 H1 . 0.9300 ?
C2 C3 . 1.385(6) ?
C2 H2 . 0.9300 ?
C3 C4 . 1.393(5) ?
C3 H3 . 0.9300 ?
C4 C5 . 1.376(5) ?
C4 H4 . 0.9300 ?
C5 N1 . 1.356(4) ?
C5 C6 . 1.455(5) ?
C6 N2 . 1.340(5) ?
C6 N4 . 1.354(5) ?
C7 N3 . 1.306(4) ?
C7 N4 . 1.368(4) ?
C7 C8 . 1.477(5) ?
C8 C9 . 1.447(5) ?
C8 H8A . 0.9700 ?
C8 H8B . 0.9700 ?
C9 H9A . 0.9600 ?
C9 H9B . 0.9600 ?
C9 H9C . 0.9600 ?
C10 C11 . 1.377(6) ?
C10 C15 . 1.379(6) ?
C10 N4 . 1.463(4) ?
C11 C12 . 1.407(5) ?
C11 H11 . 0.9300 ?
C12 C13 . 1.378(6) ?
C12 H12 . 0.9300 ?
C13 C14 . 1.387(6) ?
C13 H13 . 0.9300 ?
C14 C15 . 1.374(5) ?
C14 H14 . 0.9300 ?
C15 H15 . 0.9300 ?
N2 N3 . 1.370(4) ?
O1 H1A . 0.8500 ?
O1 H1C . 0.8500 ?

loop_
_geom_hbond_atom_site_label_D
_geom_hbond_atom_site_label_H
_geom_hbond_atom_site_label_A
_geom_hbond_site_symmetry_A
_geom_hbond_distance_DH
_geom_hbond_distance_HA
_geom_hbond_distance_DA
_geom_hbond_angle_DHA
O1 H1A Cl2 3_666 0.85 2.28 3.122(3) 170
O1 H1C N3 3_666 0.85 2.12 2.875(4) 148
